data_4114252
loop_
_publ_author_name
'Shengming Ma'
'Junliang Zhang'

_publ_section_title
;
 2,3,4- or 2,3,5-Trisubstituted Furans: Catalyst-Controlled Highly
 Regioselective Ring-Opening Cycloisomerization Reaction of Cyclopropenyl
 Ketones
;
_journal_name_full 'Journal of the American Chemical Society'
_journal_page_first 12386
_journal_page_last 12387
_journal_paper_doi 10.1021/ja036616g
_journal_volume 125
_journal_year 2003
_chemical_formula_sum 'C15 H18 O3 S'
_chemical_formula_weight 278.35
_chemical_name_systematic
; 
 ? 
;
_space_group_IT_number 2
_symmetry_cell_setting triclinic
_symmetry_space_group_name_Hall '-P 1'
_symmetry_space_group_name_H-M 'P -1'
_atom_sites_solution_hydrogens geom
_atom_sites_solution_primary direct
_atom_sites_solution_secondary difmap
_audit_creation_method SHELXL-97
_cell_angle_alpha 68.445(2)
_cell_angle_beta 81.980(3)
_cell_angle_gamma 66.606(2)
_cell_formula_units_Z 2
_cell_length_a 7.9303(11)
_cell_length_b 9.6961(13)
_cell_length_c 11.1246(15)
_cell_measurement_reflns_used 1425
_cell_measurement_temperature 293(2)
_cell_measurement_theta_max 48.104
_cell_measurement_theta_min 5.107
_cell_volume 730.16(17)
_computing_cell_refinement 'Bruker SMART'
_computing_data_collection 'Bruker SMART'
_computing_data_reduction 'Bruker SHELXTL'
_computing_molecular_graphics 'Bruker SHELXTL'
_computing_publication_material 'Bruker SHELXTL'
_computing_structure_refinement 'SHELXL-97 (Sheldrick, 1997)'
_computing_structure_solution 'SHELXS-97 (Sheldrick, 1990)'
_diffrn_ambient_temperature 293(2)
_diffrn_measured_fraction_theta_full 0.903
_diffrn_measured_fraction_theta_max 0.903
_diffrn_measurement_device_type 'CCD area detector'
_diffrn_measurement_method 'phi and omega scans'
_diffrn_radiation_monochromator graphite
_diffrn_radiation_source 'fine-focus sealed tube'
_diffrn_radiation_type MoK\a
_diffrn_radiation_wavelength 0.71073
_diffrn_reflns_av_R_equivalents 0.0589
_diffrn_reflns_av_sigmaI/netI 0.0587
_diffrn_reflns_limit_h_max 10
_diffrn_reflns_limit_h_min -10
_diffrn_reflns_limit_k_max 12
_diffrn_reflns_limit_k_min -12
_diffrn_reflns_limit_l_max 14
_diffrn_reflns_limit_l_min -10
_diffrn_reflns_number 4497
_diffrn_reflns_theta_full 28.28
_diffrn_reflns_theta_max 28.28
_diffrn_reflns_theta_min 1.97
_exptl_absorpt_coefficient_mu 0.223
_exptl_absorpt_correction_T_max 1.00000
_exptl_absorpt_correction_T_min 0.47329
_exptl_absorpt_correction_type sadabs
_exptl_crystal_colour colourless
_exptl_crystal_density_diffrn 1.266
_exptl_crystal_F_000 296
_exptl_crystal_size_max 0.670
_exptl_crystal_size_mid 0.462
_exptl_crystal_size_min 0.152
_refine_diff_density_max 0.257
_refine_diff_density_min -0.252
_refine_diff_density_rms 0.044
_refine_ls_extinction_coef 0.010(3)
_refine_ls_extinction_expression Fc^*^=kFc[1+0.001xFc^2^\l^3^/sin(2\q)]^-1/4^
_refine_ls_extinction_method SHELXL
_refine_ls_goodness_of_fit_ref 0.911
_refine_ls_hydrogen_treatment mixed
_refine_ls_matrix_type full
_refine_ls_number_parameters 245
_refine_ls_number_reflns 3261
_refine_ls_number_restraints 8
_refine_ls_restrained_S_all 0.911
_refine_ls_R_factor_all 0.0708
_refine_ls_R_factor_gt 0.0488
_refine_ls_shift/su_max 0.000
_refine_ls_shift/su_mean 0.000
_refine_ls_structure_factor_coef Fsqd
_refine_ls_weighting_details 'calc w=1/[\s^2^(Fo^2^)+(0.0553P)^2^+0.0000P] where P=(Fo^2^+2Fc^2^)/3'
_refine_ls_weighting_scheme calc
_refine_ls_wR_factor_gt 0.1119
_refine_ls_wR_factor_ref 0.1212
_reflns_number_gt 2119
_reflns_number_total 3261
_reflns_threshold_expression >2sigma(I)
_cod_data_source_file ja036616gsi20030611_083518.cif
_cod_data_source_block cd2366
_cod_database_code 4114252

loop_
_symmetry_equiv_pos_as_xyz
'x, y, z'
'-x, -y, -z'

loop_
_atom_site_label
_atom_site_type_symbol
_atom_site_fract_x
_atom_site_fract_y
_atom_site_fract_z
_atom_site_U_iso_or_equiv
_atom_site_adp_type
_atom_site_occupancy
_atom_site_symmetry_multiplicity
_atom_site_calc_flag
_atom_site_refinement_flags
S S 0.31838(7) 0.36398(6) 0.76012(5) 0.0621(2) Uani 1 1 d .
O1 O 0.2095(2) 0.73743(17) 0.85585(18) 0.0855(5) Uani 1 1 d .
O2 O 0.2475(2) 0.24640(18) 0.84057(15) 0.0785(4) Uani 1 1 d .
O3 O 0.2620(2) 0.44387(19) 0.62780(15) 0.0855(5) Uani 1 1 d .
C1 C 0.2684(2) 0.5074(2) 0.8320(2) 0.0594(5) Uani 1 1 d .
C2 C 0.2349(3) 0.6650(3) 0.7669(2) 0.0719(6) Uani 1 1 d .
C3 C 0.2286(3) 0.6230(3) 0.9747(3) 0.0796(7) Uani 1 1 d .
C4 C 0.2655(2) 0.4786(2) 0.9682(2) 0.0617(5) Uani 1 1 d .
C5 C 0.2939(4) 0.3260(3) 1.0769(2) 0.0709(6) Uani 1 1 d .
C6 C 0.2747(4) 0.3402(3) 1.2100(2) 0.0758(6) Uani 1 1 d D
C7 C 0.3019(5) 0.1857(4) 1.3190(3) 0.0946(8) Uani 1 1 d D
C8 C 0.2699(7) 0.2071(5) 1.4488(4) 0.1183(11) Uani 1 1 d D
C9 C 0.2216(6) 0.7694(4) 0.6308(3) 0.0999(9) Uani 1 1 d D
C10 C 0.5593(3) 0.2736(2) 0.76644(18) 0.0515(4) Uani 1 1 d .
C11 C 0.6451(3) 0.1262(2) 0.8593(2) 0.0639(5) Uani 1 1 d D
C12 C 0.8322(3) 0.0581(3) 0.8658(3) 0.0752(6) Uani 1 1 d .
C13 C 0.9354(3) 0.1363(3) 0.7817(3) 0.0740(6) Uani 1 1 d D
C14 C 0.8517(3) 0.2819(3) 0.6912(3) 0.0753(7) Uani 1 1 d .
C15 C 0.6629(3) 0.3514(3) 0.6818(2) 0.0647(5) Uani 1 1 d .
H1 H 0.217(3) 0.654(3) 1.048(2) 0.092(7) Uiso 1 1 d .
H2 H 0.414(3) 0.248(3) 1.075(2) 0.082(7) Uiso 1 1 d .
H3 H 0.209(3) 0.283(3) 1.067(2) 0.083(7) Uiso 1 1 d .
H4 H 0.157(3) 0.420(3) 1.217(3) 0.110(9) Uiso 1 1 d D
H5 H 0.356(3) 0.390(2) 1.223(2) 0.084(7) Uiso 1 1 d D
H6 H 0.215(4) 0.142(4) 1.306(3) 0.123(10) Uiso 1 1 d .
H7 H 0.428(3) 0.109(3) 1.312(2) 0.104(9) Uiso 1 1 d D
H8 H 0.361(5) 0.246(4) 1.461(3) 0.148(13) Uiso 1 1 d .
H9 H 0.155(4) 0.295(4) 1.448(4) 0.19(2) Uiso 1 1 d D
H10 H 0.277(5) 0.117(3) 1.524(3) 0.170(15) Uiso 1 1 d D
H11 H 0.105(7) 0.850(5) 0.619(4) 0.196(18) Uiso 1 1 d .
H12 H 0.324(7) 0.787(6) 0.594(4) 0.22(2) Uiso 1 1 d .
H13 H 0.187(5) 0.738(4) 0.571(3) 0.149(14) Uiso 1 1 d D
H14 H 0.571(3) 0.077(2) 0.9196(19) 0.085(7) Uiso 1 1 d D
H15 H 0.891(3) -0.039(3) 0.928(2) 0.091(8) Uiso 1 1 d .
H16 H 1.061(2) 0.091(2) 0.7879(18) 0.064(6) Uiso 1 1 d D
H17 H 0.917(3) 0.339(3) 0.639(2) 0.081(7) Uiso 1 1 d .
H18 H 0.603(3) 0.450(3) 0.616(2) 0.076(6) Uiso 1 1 d .

loop_
_atom_site_aniso_label
_atom_site_aniso_U_11
_atom_site_aniso_U_22
_atom_site_aniso_U_33
_atom_site_aniso_U_23
_atom_site_aniso_U_13
_atom_site_aniso_U_12
S 0.0613(4) 0.0651(3) 0.0725(4) -0.0351(3) 0.0010(2) -0.0261(3)
O1 0.0861(11) 0.0532(8) 0.1132(14) -0.0411(9) -0.0029(9) -0.0095(8)
O2 0.0785(10) 0.0857(10) 0.1023(12) -0.0499(9) 0.0180(8) -0.0512(9)
O3 0.0906(11) 0.0923(11) 0.0771(11) -0.0364(9) -0.0191(8) -0.0248(9)
C1 0.0446(10) 0.0582(12) 0.0800(14) -0.0357(10) 0.0013(9) -0.0132(9)
C2 0.0590(13) 0.0596(13) 0.0929(18) -0.0307(13) -0.0042(11) -0.0124(10)
C3 0.0778(16) 0.0668(14) 0.098(2) -0.0499(15) 0.0030(13) -0.0119(12)
C4 0.0490(11) 0.0603(12) 0.0798(15) -0.0391(11) 0.0023(9) -0.0115(9)
C5 0.0745(16) 0.0685(14) 0.0763(16) -0.0386(12) 0.0035(12) -0.0218(13)
C6 0.0721(16) 0.0814(16) 0.0852(17) -0.0469(14) 0.0098(12) -0.0262(13)
C7 0.123(3) 0.097(2) 0.0782(19) -0.0384(16) 0.0194(16) -0.054(2)
C8 0.163(4) 0.124(3) 0.088(2) -0.047(2) 0.029(2) -0.073(3)
C9 0.107(3) 0.0746(18) 0.101(3) -0.0149(17) -0.0098(19) -0.0273(18)
C10 0.0625(11) 0.0483(10) 0.0531(11) -0.0268(9) 0.0093(8) -0.0246(9)
C11 0.0717(15) 0.0489(11) 0.0729(15) -0.0251(11) 0.0128(11) -0.0245(11)
C12 0.0759(17) 0.0511(13) 0.0940(18) -0.0326(13) -0.0032(13) -0.0109(12)
C13 0.0575(14) 0.0696(15) 0.1035(19) -0.0532(14) 0.0075(13) -0.0134(12)
C14 0.0769(17) 0.0812(17) 0.0857(17) -0.0460(14) 0.0319(13) -0.0419(14)
C15 0.0757(15) 0.0597(13) 0.0581(14) -0.0226(11) 0.0123(11) -0.0264(12)

loop_
_atom_type_symbol
_atom_type_description
_atom_type_scat_dispersion_real
_atom_type_scat_dispersion_imag
_atom_type_scat_source
C C 0.0033 0.0016 'International Tables Vol C Tables 4.2.6.8 and 6.1.1.4'
H H 0.0000 0.0000 'International Tables Vol C Tables 4.2.6.8 and 6.1.1.4'
O O 0.0106 0.0060 'International Tables Vol C Tables 4.2.6.8 and 6.1.1.4'
S S 0.1246 0.1234 'International Tables Vol C Tables 4.2.6.8 and 6.1.1.4'

loop_
_geom_angle_atom_site_label_1
_geom_angle_atom_site_label_2
_geom_angle_atom_site_label_3
_geom_angle
O2 S O3 119.05(9)
O2 S C1 108.04(9)
O3 S C1 108.44(10)
O2 S C10 107.79(9)
O3 S C10 108.52(9)
C1 S C10 103.99(8)
C3 O1 C2 107.30(17)
C2 C1 C4 108.95(18)
C2 C1 S 124.90(18)
C4 C1 S 126.07(15)
C1 C2 O1 107.8(2)
C1 C2 C9 136.5(3)
O1 C2 C9 115.8(2)
C4 C3 O1 112.4(2)
C4 C3 H1 129.8(14)
O1 C3 H1 117.8(14)
C3 C4 C1 103.6(2)
C3 C4 C5 127.9(2)
C1 C4 C5 128.51(17)
C4 C5 C6 114.40(19)
C4 C5 H2 111.4(13)
C6 C5 H2 105.7(13)
C4 C5 H3 108.4(13)
C6 C5 H3 110.1(14)
H2 C5 H3 106.5(19)
C7 C6 C5 114.0(2)
C7 C6 H4 110.2(16)
C5 C6 H4 109.7(16)
C7 C6 H5 109.5(13)
C5 C6 H5 113.1(13)
H4 C6 H5 100(2)
C6 C7 C8 112.3(3)
C6 C7 H6 107.8(17)
C8 C7 H6 109.9(17)
C6 C7 H7 108.0(14)
C8 C7 H7 111.8(15)
H6 C7 H7 107(2)
C7 C8 H8 109(2)
C7 C8 H9 110(3)
H8 C8 H9 102(3)
C7 C8 H10 118(2)
H8 C8 H10 106(3)
H9 C8 H10 110(3)
C2 C9 H11 107(3)
C2 C9 H12 117(3)
H11 C9 H12 123(4)
C2 C9 H13 117(2)
H11 C9 H13 87(3)
H12 C9 H13 102(4)
C15 C10 C11 119.9(2)
C15 C10 S 120.08(16)
C11 C10 S 120.02(15)
C12 C11 C10 119.9(2)
C12 C11 H14 121.5(13)
C10 C11 H14 118.5(14)
C11 C12 C13 120.2(2)
C11 C12 H15 120.7(15)
C13 C12 H15 119.1(15)
C14 C13 C12 120.1(2)
C14 C13 H16 120.3(12)
C12 C13 H16 119.5(12)
C13 C14 C15 120.5(2)
C13 C14 H17 121.3(14)
C15 C14 H17 118.1(14)
C10 C15 C14 119.5(2)
C10 C15 H18 118.9(13)
C14 C15 H18 121.6(13)

loop_
_geom_bond_atom_site_label_1
_geom_bond_atom_site_label_2
_geom_bond_distance
S O2 1.4266(15)
S O3 1.4274(16)
S C1 1.7388(19)
S C10 1.7569(19)
O1 C3 1.359(3)
O1 C2 1.363(3)
C1 C2 1.359(3)
C1 C4 1.435(3)
C2 C9 1.471(4)
C3 C4 1.339(3)
C3 H1 0.95(3)
C4 C5 1.482(3)
C5 C6 1.519(3)
C5 H2 0.96(2)
C5 H3 0.96(2)
C6 C7 1.497(4)
C6 H4 0.961(17)
C6 H5 0.996(15)
C7 C8 1.505(4)
C7 H6 0.99(3)
C7 H7 0.993(17)
C8 H8 0.98(3)
C8 H9 0.967(19)
C8 H10 0.950(18)
C9 H11 0.93(5)
C9 H12 0.91(5)
C9 H13 0.938(18)
C10 C15 1.373(3)
C10 C11 1.383(3)
C11 C12 1.364(3)
C11 H14 0.948(15)
C12 C13 1.371(3)
C12 H15 0.92(2)
C13 C14 1.359(3)
C13 H16 0.913(15)
C14 C15 1.378(3)
C14 H17 0.90(2)
C15 H18 0.94(2)

loop_
_geom_torsion_atom_site_label_1
_geom_torsion_atom_site_label_2
_geom_torsion_atom_site_label_3
_geom_torsion_atom_site_label_4
_geom_torsion
O2 S C1 C2 -148.41(17)
O3 S C1 C2 -18.1(2)
C10 S C1 C2 97.24(18)
O2 S C1 C4 35.15(18)
O3 S C1 C4 165.45(15)
C10 S C1 C4 -79.21(17)
C4 C1 C2 O1 -0.4(2)
S C1 C2 O1 -177.38(13)
C4 C1 C2 C9 179.1(3)
S C1 C2 C9 2.1(4)
C3 O1 C2 C1 0.2(2)
C3 O1 C2 C9 -179.4(3)
C2 O1 C3 C4 0.1(3)
O1 C3 C4 C1 -0.3(2)
O1 C3 C4 C5 -179.6(2)
C2 C1 C4 C3 0.4(2)
S C1 C4 C3 177.36(16)
C2 C1 C4 C5 179.7(2)
S C1 C4 C5 -3.4(3)
C3 C4 C5 C6 1.1(4)
C1 C4 C5 C6 -178.01(19)
C4 C5 C6 C7 179.5(2)
C5 C6 C7 C8 -176.3(3)
O2 S C10 C15 169.29(14)
O3 S C10 C15 39.11(17)
C1 S C10 C15 -76.18(16)
O2 S C10 C11 -12.72(18)
O3 S C10 C11 -142.91(16)
C1 S C10 C11 101.81(17)
C15 C10 C11 C12 -0.5(3)
S C10 C11 C12 -178.50(15)
C10 C11 C12 C13 0.9(3)
C11 C12 C13 C14 -0.3(3)
C12 C13 C14 C15 -0.8(3)
C11 C10 C15 C14 -0.6(3)
S C10 C15 C14 177.43(15)
C13 C14 C15 C10 1.2(3)

loop_
_cod_related_entry_id
_cod_related_entry_database
_cod_related_entry_code
1 ChemSpider 9360116
